data_1503779
loop_
_publ_author_name
'Khlebnikov, Alexander F.'
'Novikov, Mikhail S.'
'Petrovskii, Petr P.'
'Magull, Joerg'
'Ringe, Arne'

_publ_section_title
;
 Dibenzoxazepinium ylides: facile access and 1,3-dipolar cycloaddition
 reactions.
;
_journal_issue 4
_journal_name_full 'Organic letters'
_journal_page_first 979
_journal_page_last 982
_journal_paper_doi 10.1021/ol802813a
_journal_volume 11
_journal_year 2009
_chemical_formula_sum 'C20 H15 N O'
_chemical_formula_weight 285.33
_chemical_name_systematic
; 
 ? 
;
_space_group_IT_number 14
_symmetry_cell_setting monoclinic
_symmetry_space_group_name_Hall '-P 2yn'
_symmetry_space_group_name_H-M 'P 1 21/n 1'
_atom_sites_solution_hydrogens geom
_atom_sites_solution_primary direct
_atom_sites_solution_secondary difmap
_audit_creation_method SHELXL-97
_cell_angle_alpha 90.00
_cell_angle_beta 118.75(3)
_cell_angle_gamma 90.00
_cell_formula_units_Z 8
_cell_length_a 20.217(4)
_cell_length_b 8.3327(17)
_cell_length_c 20.468(4)
_cell_measurement_temperature 133(2)
_cell_volume 3023.0(14)
_computing_structure_refinement 'SHELXL-97 (Sheldrick, 1997)'
_computing_structure_solution 'SHELXS-97 (Sheldrick, 1990)'
_diffrn_ambient_temperature 133(2)
_diffrn_measured_fraction_theta_full 0.997
_diffrn_measured_fraction_theta_max 0.997
_diffrn_radiation_monochromator graphite
_diffrn_radiation_source 'fine-focus sealed tube'
_diffrn_radiation_type MoK\a
_diffrn_radiation_wavelength 0.71073
_diffrn_reflns_av_R_equivalents 0.0898
_diffrn_reflns_av_sigmaI/netI 0.0426
_diffrn_reflns_limit_h_max 24
_diffrn_reflns_limit_h_min -24
_diffrn_reflns_limit_k_max 10
_diffrn_reflns_limit_k_min -10
_diffrn_reflns_limit_l_max 25
_diffrn_reflns_limit_l_min -25
_diffrn_reflns_number 69859
_diffrn_reflns_theta_full 25.85
_diffrn_reflns_theta_max 25.85
_diffrn_reflns_theta_min 1.97
_exptl_absorpt_coefficient_mu 0.077
_exptl_absorpt_correction_type none
_exptl_crystal_density_diffrn 1.254
_exptl_crystal_density_method 'not measured'
_exptl_crystal_F_000 1200
_exptl_crystal_size_max 0.3
_exptl_crystal_size_mid 0.2
_exptl_crystal_size_min 0.1
_refine_diff_density_max 0.233
_refine_diff_density_min -0.195
_refine_diff_density_rms 0.036
_refine_ls_extinction_method none
_refine_ls_goodness_of_fit_ref 0.990
_refine_ls_hydrogen_treatment noref
_refine_ls_matrix_type full
_refine_ls_number_parameters 397
_refine_ls_number_reflns 5827
_refine_ls_number_restraints 0
_refine_ls_restrained_S_all 0.990
_refine_ls_R_factor_all 0.0822
_refine_ls_R_factor_gt 0.0543
_refine_ls_shift/su_max 0.000
_refine_ls_shift/su_mean 0.000
_refine_ls_structure_factor_coef Fsqd
_refine_ls_weighting_details 'calc w=1/[\s^2^(Fo^2^)+(0.1000P)^2^+0.0000P] where P=(Fo^2^+2Fc^2^)/3'
_refine_ls_weighting_scheme calc
_refine_ls_wR_factor_gt 0.1393
_refine_ls_wR_factor_ref 0.1537
_reflns_number_gt 4412
_reflns_number_total 5827
_reflns_threshold_expression >2sigma(I)
_cod_data_source_file ol802813a_si_001.cif
_cod_data_source_block p1
_cod_original_cell_volume 3023.0(11)
_cod_original_sg_symbol_H-M P2(1)/n
_cod_database_code 1503779

loop_
_symmetry_equiv_pos_as_xyz
'x, y, z'
'-x+1/2, y+1/2, -z+1/2'
'-x, -y, -z'
'x-1/2, -y-1/2, z-1/2'

loop_
_atom_site_label
_atom_site_type_symbol
_atom_site_fract_x
_atom_site_fract_y
_atom_site_fract_z
_atom_site_U_iso_or_equiv
_atom_site_adp_type
_atom_site_occupancy
_atom_site_symmetry_multiplicity
_atom_site_calc_flag
_atom_site_refinement_flags
O1 O 0.58893(9) 0.07009(17) 0.85116(8) 0.0324(4) Uani 1 1 d .
O22 O 0.35970(9) 0.04974(19) 0.60075(8) 0.0359(4) Uani 1 1 d .
N4 N 0.61278(9) 0.21370(19) 0.98853(9) 0.0255(4) Uani 1 1 d .
N25 N 0.49236(10) 0.2012(2) 0.61218(10) 0.0322(4) Uani 1 1 d .
C2 C 0.53456(12) 0.1710(2) 0.85335(12) 0.0285(5) Uani 1 1 d .
C3 C 0.54398(11) 0.2297(2) 0.92096(11) 0.0252(4) Uani 1 1 d .
C5 C 0.65385(11) 0.0619(2) 1.01172(11) 0.0262(4) Uani 1 1 d .
H5A H 0.7099 0.0733 1.0410 0.031 Uiso 1 1 calc R
C6 C 0.61202(11) 0.1230(2) 1.05035(11) 0.0275(4) Uani 1 1 d .
H6A H 0.5636 0.0658 1.0365 0.033 Uiso 1 1 calc R
C7 C 0.59635(12) -0.0772(2) 0.88704(12) 0.0296(5) Uani 1 1 d .
C8 C 0.62739(11) -0.0843(2) 0.96399(12) 0.0281(4) Uani 1 1 d .
C9 C 0.63585(12) -0.2356(2) 0.99704(13) 0.0329(5) Uani 1 1 d .
H9A H 0.6570 -0.2437 1.0496 0.040 Uiso 1 1 calc R
C10 C 0.61378(13) -0.3733(3) 0.95400(14) 0.0384(5) Uani 1 1 d .
H10A H 0.6207 -0.4753 0.9772 0.046 Uiso 1 1 calc R
C11 C 0.58175(13) -0.3630(3) 0.87762(14) 0.0401(6) Uani 1 1 d .
H11A H 0.5659 -0.4577 0.8482 0.048 Uiso 1 1 calc R
C12 C 0.57258(13) -0.2141(3) 0.84348(13) 0.0350(5) Uani 1 1 d .
H12A H 0.5502 -0.2065 0.7908 0.042 Uiso 1 1 calc R
C13 C 0.48672(12) 0.3222(2) 0.92069(12) 0.0300(5) Uani 1 1 d .
H13A H 0.4909 0.3580 0.9666 0.036 Uiso 1 1 calc R
C14 C 0.42346(12) 0.3629(3) 0.85424(13) 0.0353(5) Uani 1 1 d .
H14A H 0.3848 0.4266 0.8548 0.042 Uiso 1 1 calc R
C15 C 0.41687(13) 0.3105(3) 0.78710(13) 0.0379(5) Uani 1 1 d .
H15A H 0.3746 0.3419 0.7415 0.045 Uiso 1 1 calc R
C16 C 0.47163(13) 0.2127(3) 0.78654(12) 0.0351(5) Uani 1 1 d .
H16A H 0.4664 0.1739 0.7406 0.042 Uiso 1 1 calc R
C17 C 0.64756(11) 0.1976(2) 1.12536(11) 0.0291(5) Uani 1 1 d .
C18 C 0.71183(13) 0.2930(3) 1.15155(13) 0.0375(5) Uani 1 1 d .
H18A H 0.7351 0.3108 1.1214 0.045 Uiso 1 1 calc R
C19 C 0.74199(14) 0.3623(3) 1.22202(14) 0.0475(7) Uani 1 1 d .
H19A H 0.7862 0.4264 1.2402 0.057 Uiso 1 1 calc R
C20 C 0.70779(16) 0.3381(3) 1.26557(14) 0.0502(7) Uani 1 1 d .
H20A H 0.7288 0.3849 1.3138 0.060 Uiso 1 1 calc R
C21 C 0.64339(16) 0.2465(3) 1.23945(14) 0.0480(6) Uani 1 1 d .
H21A H 0.6194 0.2318 1.2691 0.058 Uiso 1 1 calc R
C22 C 0.61370(14) 0.1757(3) 1.16971(13) 0.0378(5) Uani 1 1 d .
H22A H 0.5696 0.1113 1.1521 0.045 Uiso 1 1 calc R
C23 C 0.35479(13) 0.1501(3) 0.54378(12) 0.0331(5) Uani 1 1 d .
C24 C 0.41975(12) 0.2136(3) 0.54671(12) 0.0315(5) Uani 1 1 d .
C26 C 0.51965(11) 0.0489(2) 0.65205(10) 0.0241(4) Uani 1 1 d .
H26A H 0.5520 0.0604 0.7072 0.029 Uiso 1 1 calc R
C27 C 0.55392(11) 0.1154(2) 0.60714(11) 0.0289(4) Uani 1 1 d .
H27A H 0.5386 0.0598 0.5587 0.035 Uiso 1 1 calc R
C28 C 0.39672(13) -0.0947(3) 0.60523(11) 0.0317(5) Uani 1 1 d .
C29 C 0.47358(13) -0.0979(2) 0.62885(11) 0.0308(5) Uani 1 1 d .
C30 C 0.50768(14) -0.2469(3) 0.63548(14) 0.0408(6) Uani 1 1 d .
H30A H 0.5602 -0.2519 0.6515 0.049 Uiso 1 1 calc R
C31 C 0.46619(17) -0.3877(3) 0.61905(16) 0.0519(7) Uani 1 1 d .
H31A H 0.4905 -0.4883 0.6252 0.062 Uiso 1 1 calc R
C32 C 0.38970(16) -0.3813(3) 0.59390(15) 0.0508(7) Uani 1 1 d .
H32A H 0.3611 -0.4776 0.5814 0.061 Uiso 1 1 calc R
C33 C 0.35428(15) -0.2349(3) 0.58667(13) 0.0407(6) Uani 1 1 d .
H33A H 0.3015 -0.2304 0.5692 0.049 Uiso 1 1 calc R
C34 C 0.41231(14) 0.3089(3) 0.48755(13) 0.0387(5) Uani 1 1 d .
H34A H 0.4561 0.3507 0.4876 0.046 Uiso 1 1 calc R
C35 C 0.34176(15) 0.3429(3) 0.42874(14) 0.0453(6) Uani 1 1 d .
H35A H 0.3375 0.4066 0.3884 0.054 Uiso 1 1 calc R
C36 C 0.27769(15) 0.2853(3) 0.42821(14) 0.0463(6) Uani 1 1 d .
H36A H 0.2293 0.3132 0.3888 0.056 Uiso 1 1 calc R
C37 C 0.28400(14) 0.1866(3) 0.48531(13) 0.0408(6) Uani 1 1 d .
H37A H 0.2400 0.1440 0.4845 0.049 Uiso 1 1 calc R
C38 C 0.62996(12) 0.1909(3) 0.64164(11) 0.0312(5) Uani 1 1 d .
C39 C 0.67353(13) 0.1746(3) 0.60670(13) 0.0356(5) Uani 1 1 d .
H39A H 0.6550 0.1133 0.5622 0.043 Uiso 1 1 calc R
C40 C 0.74415(14) 0.2467(3) 0.63595(14) 0.0431(6) Uani 1 1 d .
H40A H 0.7735 0.2352 0.6113 0.052 Uiso 1 1 calc R
C41 C 0.77139(13) 0.3348(3) 0.70063(14) 0.0437(6) Uani 1 1 d .
H41A H 0.8198 0.3833 0.7210 0.052 Uiso 1 1 calc R
C42 C 0.72847(14) 0.3526(3) 0.73584(14) 0.0471(6) Uani 1 1 d .
H42A H 0.7473 0.4142 0.7803 0.056 Uiso 1 1 calc R
C43 C 0.65791(14) 0.2812(3) 0.70682(13) 0.0443(6) Uani 1 1 d .
H43A H 0.6286 0.2938 0.7315 0.053 Uiso 1 1 calc R

loop_
_atom_site_aniso_label
_atom_site_aniso_U_11
_atom_site_aniso_U_22
_atom_site_aniso_U_33
_atom_site_aniso_U_23
_atom_site_aniso_U_13
_atom_site_aniso_U_12
O1 0.0371(8) 0.0305(7) 0.0363(8) 0.0022(6) 0.0230(7) 0.0043(6)
O22 0.0334(8) 0.0443(9) 0.0352(8) -0.0022(7) 0.0207(7) -0.0002(7)
N4 0.0227(9) 0.0229(8) 0.0279(9) 0.0013(6) 0.0098(7) 0.0006(6)
N25 0.0292(10) 0.0343(9) 0.0312(9) -0.0019(7) 0.0132(8) -0.0003(7)
C2 0.0284(11) 0.0259(10) 0.0329(11) -0.0020(8) 0.0160(9) 0.0000(8)
C3 0.0238(10) 0.0206(9) 0.0295(10) 0.0007(7) 0.0115(8) -0.0008(7)
C5 0.0195(9) 0.0223(9) 0.0328(10) 0.0012(8) 0.0094(8) -0.0001(7)
C6 0.0246(10) 0.0266(10) 0.0291(10) 0.0009(8) 0.0111(8) -0.0018(8)
C7 0.0253(10) 0.0261(10) 0.0410(12) -0.0011(9) 0.0188(9) 0.0006(8)
C8 0.0230(10) 0.0254(10) 0.0358(11) 0.0004(8) 0.0140(9) 0.0014(8)
C9 0.0274(11) 0.0283(11) 0.0413(12) 0.0024(9) 0.0151(10) 0.0009(8)
C10 0.0352(12) 0.0245(10) 0.0579(15) -0.0002(10) 0.0242(11) -0.0014(9)
C11 0.0362(12) 0.0306(11) 0.0569(15) -0.0116(10) 0.0250(12) -0.0049(9)
C12 0.0319(12) 0.0376(12) 0.0375(12) -0.0086(9) 0.0183(10) -0.0012(9)
C13 0.0293(11) 0.0290(10) 0.0316(11) -0.0015(8) 0.0146(9) 0.0009(8)
C14 0.0260(11) 0.0370(12) 0.0398(12) 0.0012(9) 0.0133(10) 0.0038(9)
C15 0.0276(11) 0.0424(13) 0.0322(12) 0.0047(9) 0.0054(9) 0.0017(9)
C16 0.0378(13) 0.0364(11) 0.0265(11) -0.0010(9) 0.0119(10) -0.0045(9)
C17 0.0249(10) 0.0266(10) 0.0291(10) 0.0025(8) 0.0076(9) 0.0037(8)
C18 0.0272(11) 0.0378(12) 0.0402(12) -0.0071(10) 0.0103(10) -0.0016(9)
C19 0.0322(13) 0.0411(13) 0.0455(14) -0.0111(11) -0.0001(11) 0.0046(10)
C20 0.0555(17) 0.0492(15) 0.0289(12) -0.0035(11) 0.0067(12) 0.0174(12)
C21 0.0582(17) 0.0517(15) 0.0323(12) 0.0037(11) 0.0204(12) 0.0103(13)
C22 0.0388(13) 0.0395(12) 0.0342(12) 0.0035(9) 0.0169(10) 0.0032(10)
C23 0.0348(12) 0.0354(11) 0.0316(11) -0.0032(9) 0.0179(9) 0.0049(9)
C24 0.0320(11) 0.0321(11) 0.0326(11) -0.0038(9) 0.0173(9) 0.0033(9)
C26 0.0250(10) 0.0253(9) 0.0204(9) -0.0032(7) 0.0098(8) -0.0002(8)
C27 0.0273(11) 0.0343(11) 0.0236(10) -0.0019(8) 0.0111(8) 0.0024(9)
C28 0.0358(12) 0.0363(11) 0.0263(10) -0.0050(9) 0.0175(9) -0.0047(9)
C29 0.0363(12) 0.0326(11) 0.0254(10) -0.0053(8) 0.0163(9) -0.0039(9)
C30 0.0399(13) 0.0385(13) 0.0432(13) -0.0086(10) 0.0195(11) 0.0009(10)
C31 0.0583(17) 0.0376(13) 0.0595(17) -0.0113(12) 0.0280(14) -0.0028(12)
C32 0.0561(17) 0.0412(14) 0.0588(16) -0.0175(12) 0.0306(14) -0.0187(12)
C33 0.0394(13) 0.0480(14) 0.0378(12) -0.0084(10) 0.0211(11) -0.0112(11)
C34 0.0420(13) 0.0371(12) 0.0396(13) 0.0026(10) 0.0216(11) 0.0059(10)
C35 0.0520(15) 0.0483(14) 0.0379(13) 0.0091(11) 0.0235(12) 0.0154(12)
C36 0.0394(14) 0.0532(15) 0.0389(13) 0.0000(11) 0.0129(11) 0.0184(12)
C37 0.0334(12) 0.0483(14) 0.0410(13) -0.0075(11) 0.0182(10) 0.0052(10)
C38 0.0261(11) 0.0360(11) 0.0271(11) 0.0005(8) 0.0092(9) 0.0025(9)
C39 0.0326(12) 0.0399(12) 0.0339(12) -0.0015(9) 0.0157(10) 0.0011(9)
C40 0.0310(12) 0.0516(14) 0.0461(14) 0.0002(11) 0.0181(11) -0.0007(10)
C41 0.0261(12) 0.0485(14) 0.0453(14) 0.0047(11) 0.0082(10) -0.0045(10)
C42 0.0366(13) 0.0574(15) 0.0347(13) -0.0113(11) 0.0071(11) -0.0094(11)
C43 0.0345(13) 0.0610(15) 0.0341(12) -0.0134(11) 0.0137(10) -0.0092(11)

loop_
_atom_type_symbol
_atom_type_description
_atom_type_scat_dispersion_real
_atom_type_scat_dispersion_imag
_atom_type_scat_source
C C 0.0033 0.0016 'International Tables Vol C Tables 4.2.6.8 and 6.1.1.4'
H H 0.0000 0.0000 'International Tables Vol C Tables 4.2.6.8 and 6.1.1.4'
N N 0.0061 0.0033 'International Tables Vol C Tables 4.2.6.8 and 6.1.1.4'
O O 0.0106 0.0060 'International Tables Vol C Tables 4.2.6.8 and 6.1.1.4'

loop_
_geom_angle_atom_site_label_1
_geom_angle_atom_site_label_2
_geom_angle_atom_site_label_3
_geom_angle
C7 O1 C2 113.36(16)
C28 O22 C23 113.01(16)
C3 N4 C5 122.36(16)
C3 N4 C6 118.20(16)
C5 N4 C6 61.22(13)
C24 N25 C26 121.57(17)
C24 N25 C27 119.02(17)
C26 N25 C27 61.14(13)
C16 C2 C3 120.8(2)
C16 C2 O1 118.60(19)
C3 C2 O1 120.55(18)
C13 C3 C2 118.42(19)
C13 C3 N4 118.71(18)
C2 C3 N4 122.49(18)
N4 C5 C8 121.72(17)
N4 C5 C6 60.02(13)
C8 C5 C6 120.54(17)
N4 C6 C17 118.19(17)
N4 C6 C5 58.76(12)
C17 C6 C5 125.01(18)
C12 C7 C8 121.6(2)
C12 C7 O1 117.90(19)
C8 C7 O1 120.53(18)
C7 C8 C9 117.99(19)
C7 C8 C5 122.19(18)
C9 C8 C5 119.79(19)
C10 C9 C8 120.8(2)
C11 C10 C9 120.2(2)
C10 C11 C12 120.1(2)
C7 C12 C11 119.4(2)
C14 C13 C3 120.9(2)
C15 C14 C13 119.9(2)
C16 C15 C14 120.0(2)
C15 C16 C2 119.8(2)
C22 C17 C18 119.1(2)
C22 C17 C6 118.47(19)
C18 C17 C6 122.4(2)
C17 C18 C19 119.9(2)
C20 C19 C18 120.2(2)
C21 C20 C19 120.3(2)
C20 C21 C22 119.8(3)
C21 C22 C17 120.8(2)
C37 C23 C24 121.0(2)
C37 C23 O22 118.7(2)
C24 C23 O22 120.31(19)
C23 C24 C34 118.3(2)
C23 C24 N25 122.2(2)
C34 C24 N25 119.1(2)
N25 C26 C29 122.01(17)
N25 C26 C27 59.96(13)
C29 C26 C27 121.16(17)
N25 C27 C38 118.29(17)
N25 C27 C26 58.91(13)
C38 C27 C26 122.85(17)
C29 C28 C33 121.3(2)
C29 C28 O22 120.93(19)
C33 C28 O22 117.7(2)
C28 C29 C30 118.0(2)
C28 C29 C26 121.70(19)
C30 C29 C26 120.2(2)
C31 C30 C29 121.1(2)
C32 C31 C30 119.9(2)
C31 C32 C33 120.3(2)
C32 C33 C28 119.4(2)
C35 C34 C24 120.5(2)
C36 C35 C34 120.5(2)
C35 C36 C37 119.8(2)
C36 C37 C23 119.8(2)
C39 C38 C43 118.9(2)
C39 C38 C27 118.86(19)
C43 C38 C27 122.2(2)
C38 C39 C40 120.8(2)
C41 C40 C39 119.8(2)
C40 C41 C42 120.0(2)
C41 C42 C43 120.4(2)
C42 C43 C38 120.1(2)

loop_
_geom_bond_atom_site_label_1
_geom_bond_atom_site_label_2
_geom_bond_distance
O1 C7 1.401(2)
O1 C2 1.402(2)
O22 C28 1.397(3)
O22 C23 1.399(3)
N4 C3 1.419(3)
N4 C5 1.461(2)
N4 C6 1.480(3)
N25 C24 1.438(3)
N25 C26 1.465(3)
N25 C27 1.481(3)
C2 C16 1.391(3)
C2 C3 1.392(3)
C3 C13 1.389(3)
C5 C8 1.491(3)
C5 C6 1.498(3)
C6 C17 1.483(3)
C7 C12 1.384(3)
C7 C8 1.388(3)
C8 C9 1.402(3)
C9 C10 1.383(3)
C10 C11 1.377(4)
C11 C12 1.392(3)
C13 C14 1.388(3)
C14 C15 1.386(3)
C15 C16 1.379(3)
C17 C22 1.387(3)
C17 C18 1.392(3)
C18 C19 1.393(3)
C19 C20 1.381(4)
C20 C21 1.376(4)
C21 C22 1.386(3)
C23 C37 1.388(3)
C23 C24 1.390(3)
C24 C34 1.394(3)
C26 C29 1.471(3)
C26 C27 1.498(3)
C27 C38 1.488(3)
C28 C29 1.388(3)
C28 C33 1.390(3)
C29 C30 1.394(3)
C30 C31 1.386(4)
C31 C32 1.376(4)
C32 C33 1.386(4)
C34 C35 1.383(3)
C35 C36 1.377(4)
C36 C37 1.384(4)
C38 C39 1.383(3)
C38 C43 1.393(3)
C39 C40 1.391(3)
C40 C41 1.376(4)
C41 C42 1.377(4)
C42 C43 1.388(3)
